data_7042980
loop_
_publ_author_name
'Lin, Hua'
'Chen, Hong'
'Zheng, Yu-Jun'
'Yu, Ju-Song'
'Wu, Xin-Tao'
'Wu, Li-Ming'

_publ_section_title
;
 Two excellent phase-matchable infrared nonlinear-optical materials based
 on the 3D diamond-like frameworks: RbGaSn2Se6 and RbInSn2Se6
;
_journal_name_full 'Dalton Trans.'
_journal_paper_doi 10.1039/C7DT01384A
_journal_year 2017
_chemical_formula_moiety 'Ga Rb Se6 Sn2'
_chemical_formula_sum 'Ga Rb Se6 Sn2'
_chemical_formula_weight 866.33
_chemical_name_systematic
; 
 ? 
;
_space_group_IT_number 146
_symmetry_cell_setting trigonal
_symmetry_space_group_name_Hall 'R 3'
_symmetry_space_group_name_H-M 'R 3 :H'
_atom_sites_solution_primary direct
_atom_sites_solution_secondary difmap
_audit_creation_method SHELXL-97
_audit_update_record
;
2016-09-17 deposited with the CCDC.
2017-05-10 downloaded from the CCDC.
;
_cell_angle_alpha 90.00
_cell_angle_beta 90.00
_cell_angle_gamma 120.00
_cell_formula_units_Z 3
_cell_length_a 10.4697(13)
_cell_length_b 10.4697(13)
_cell_length_c 9.476(2)
_cell_measurement_reflns_used 966
_cell_measurement_temperature 293(2)
_cell_measurement_theta_max 27.4972
_cell_measurement_theta_min 3.1096
_cell_volume 899.5(2)
_computing_cell_refinement 'CrystalClear (Rigaku Inc., 2007)'
_computing_data_collection 'CrystalClear (Rigaku Inc., 2007)'
_computing_data_reduction 'CrystalClear (Rigaku Inc., 2007)'
_computing_molecular_graphics 'Bruker SHELXTL'
_computing_publication_material 'Bruker SHELXTL'
_computing_structure_refinement 'SHELXL-97 (Sheldrick, 1997)'
_computing_structure_solution 'SHELXS-97 (Sheldrick, 1990)'
_diffrn_ambient_temperature 293(2)
_diffrn_detector_area_resol_mean 14.6306
_diffrn_measured_fraction_theta_full 0.994
_diffrn_measured_fraction_theta_max 0.994
_diffrn_measurement_device_type Mercury70
_diffrn_measurement_method CCD_Profile_fitting
_diffrn_radiation_monochromator graphite
_diffrn_radiation_source 'fine-focus sealed tube'
_diffrn_radiation_type MoK\a
_diffrn_radiation_wavelength 0.71073
_diffrn_reflns_av_R_equivalents 0.0349
_diffrn_reflns_av_sigmaI/netI 0.0489
_diffrn_reflns_limit_h_max 13
_diffrn_reflns_limit_h_min -13
_diffrn_reflns_limit_k_max 13
_diffrn_reflns_limit_k_min -13
_diffrn_reflns_limit_l_max 10
_diffrn_reflns_limit_l_min -11
_diffrn_reflns_number 2332
_diffrn_reflns_theta_full 27.37
_diffrn_reflns_theta_max 27.37
_diffrn_reflns_theta_min 3.11
_exptl_absorpt_coefficient_mu 28.541
_exptl_absorpt_correction_T_max 1.0000
_exptl_absorpt_correction_T_min 0.6140
_exptl_absorpt_correction_type multi-scan
_exptl_crystal_colour Red
_exptl_crystal_density_diffrn 4.798
_exptl_crystal_density_method 'not measured'
_exptl_crystal_description Prism
_exptl_crystal_F_000 1116
_exptl_crystal_size_max 0.1800
_exptl_crystal_size_mid 0.1600
_exptl_crystal_size_min 0.1400
_refine_diff_density_max 0.807
_refine_diff_density_min -0.903
_refine_diff_density_rms 0.167
_refine_ls_abs_structure_details 'Flack H D (1983), Acta Cryst. A39, 876-881'
_refine_ls_abs_structure_Flack 0.01(2)
_refine_ls_extinction_coef 0.00268(5)
_refine_ls_extinction_expression Fc^*^=kFc[1+0.001xFc^2^\l^3^/sin(2\q)]^-1/4^
_refine_ls_extinction_method SHELXL
_refine_ls_goodness_of_fit_ref 1.026
_refine_ls_matrix_type full
_refine_ls_number_parameters 32
_refine_ls_number_reflns 896
_refine_ls_number_restraints 1
_refine_ls_restrained_S_all 1.025
_refine_ls_R_factor_all 0.0244
_refine_ls_R_factor_gt 0.0228
_refine_ls_shift/su_max 0.001
_refine_ls_shift/su_mean 0.000
_refine_ls_structure_factor_coef Fsqd
_refine_ls_weighting_details 'calc w=1/[\s^2^(Fo^2^)+(0.0004P)^2^+0.0000P] where P=(Fo^2^+2Fc^2^)/3'
_refine_ls_weighting_scheme calc
_refine_ls_wR_factor_gt 0.0400
_refine_ls_wR_factor_ref 0.0402
_reflns_number_gt 827
_reflns_number_total 896
_reflns_threshold_expression >2sigma(I)
_cod_data_source_file c7dt01384a2.cif
_cod_data_source_block RbGaSn2Se6
_cod_depositor_comments
;
The following automatic conversions were performed:

'_exptl_absorpt_correction_type' value 'Multi-scan' changed to
'multi-scan' according to
/home/data/users/saulius/crontab/automatic-downloads/rss-feeds/RSC/lib/dictionaries/cif_core.dic
dictionary named 'cif_core.dic' version 2.4.2 from 2011-04-26.

Automatic conversion script
Id: cif_fix_values 4973 2017-02-22 13:04:09Z antanas 
;
_cod_original_cell_volume 899.5(3)
_cod_original_sg_symbol_H-M R3
_cod_database_code 7042980

loop_
_symmetry_equiv_pos_as_xyz
'x, y, z'
'-y, x-y, z'
'-x+y, -x, z'
'x+2/3, y+1/3, z+1/3'
'-y+2/3, x-y+1/3, z+1/3'
'-x+y+2/3, -x+1/3, z+1/3'
'x+1/3, y+2/3, z+2/3'
'-y+1/3, x-y+2/3, z+2/3'
'-x+y+1/3, -x+2/3, z+2/3'

loop_
_atom_site_label
_atom_site_type_symbol
_atom_site_fract_x
_atom_site_fract_y
_atom_site_fract_z
_atom_site_U_iso_or_equiv
_atom_site_adp_type
_atom_site_occupancy
_atom_site_symmetry_multiplicity
_atom_site_calc_flag
_atom_site_refinement_flags
_atom_site_disorder_assembly
_atom_site_disorder_group
Rb Rb 0.0000 0.0000 0.25974(18) 0.0406(4) Uani 1 3 d S . .
Ga Ga 0.37694(5) 0.47809(5) 0.34653(9) 0.01551(15) Uani 0.33 1 d P A 1
Sn Sn 0.37694(5) 0.47809(5) 0.34653(9) 0.01551(15) Uani 0.67 1 d P A 1
Se1 Se 0.41566(8) 0.27103(8) 0.27453(7) 0.0193(2) Uani 1 1 d . . .
Se2 Se 0.13537(8) 0.42243(7) 0.24720(9) 0.0199(2) Uani 1 1 d . . .

loop_
_atom_site_aniso_label
_atom_site_aniso_U_11
_atom_site_aniso_U_22
_atom_site_aniso_U_33
_atom_site_aniso_U_23
_atom_site_aniso_U_13
_atom_site_aniso_U_12
Rb 0.0394(5) 0.0394(5) 0.0429(10) 0.000 0.000 0.0197(3)
Ga 0.0182(3) 0.0150(3) 0.0141(3) 0.0014(3) -0.0002(3) 0.0089(3)
Sn 0.0182(3) 0.0150(3) 0.0141(3) 0.0014(3) -0.0002(3) 0.0089(3)
Se1 0.0295(4) 0.0208(4) 0.0137(5) 0.0017(3) -0.0010(3) 0.0172(3)
Se2 0.0176(4) 0.0167(4) 0.0240(5) -0.0059(4) -0.0039(4) 0.0076(3)

loop_
_atom_type_symbol
_atom_type_description
_atom_type_scat_dispersion_real
_atom_type_scat_dispersion_imag
_atom_type_scat_source
Ga Ga 0.2307 1.6083 'International Tables Vol C Tables 4.2.6.8 and 6.1.1.4'
Se Se -0.0929 2.2259 'International Tables Vol C Tables 4.2.6.8 and 6.1.1.4'
Rb Rb -0.9393 2.9676 'International Tables Vol C Tables 4.2.6.8 and 6.1.1.4'
Sn Sn -0.6537 1.4246 'International Tables Vol C Tables 4.2.6.8 and 6.1.1.4'

loop_
_geom_angle_atom_site_label_1
_geom_angle_atom_site_label_2
_geom_angle_atom_site_label_3
_geom_angle
_geom_angle_site_symmetry_1
_geom_angle_site_symmetry_3
Se1 Rb Se1 119.867(3) . 3
Se1 Rb Se1 119.867(3) . 2
Se1 Rb Se1 119.867(3) 3 2
Se1 Rb Se1 125.64(4) . 7_444
Se1 Rb Se1 89.29(2) 3 7_444
Se1 Rb Se1 61.063(18) 2 7_444
Se1 Rb Se1 61.062(18) . 9_554
Se1 Rb Se1 125.64(4) 3 9_554
Se1 Rb Se1 89.29(2) 2 9_554
Se1 Rb Se1 64.66(3) 7_444 9_554
Se1 Rb Se1 89.29(2) . 8_544
Se1 Rb Se1 61.062(18) 3 8_544
Se1 Rb Se1 125.64(4) 2 8_544
Se1 Rb Se1 64.66(3) 7_444 8_544
Se1 Rb Se1 64.66(3) 9_554 8_544
Se1 Rb Se2 55.92(2) . 5
Se1 Rb Se2 88.53(2) 3 5
Se1 Rb Se2 119.94(4) 2 5
Se1 Rb Se2 177.801(17) 7_444 5
Se1 Rb Se2 116.965(19) 9_554 5
Se1 Rb Se2 114.412(19) 8_544 5
Se1 Rb Se2 119.94(4) . 4_445
Se1 Rb Se2 55.92(2) 3 4_445
Se1 Rb Se2 88.53(2) 2 4_445
Se1 Rb Se2 114.412(19) 7_444 4_445
Se1 Rb Se2 177.801(17) 9_554 4_445
Se1 Rb Se2 116.966(19) 8_544 4_445
Se2 Rb Se2 64.02(3) 5 4_445
Se1 Rb Se2 88.53(2) . 6_455
Se1 Rb Se2 119.94(4) 3 6_455
Se1 Rb Se2 55.92(2) 2 6_455
Se1 Rb Se2 116.965(19) 7_444 6_455
Se1 Rb Se2 114.412(19) 9_554 6_455
Se1 Rb Se2 177.801(17) 8_544 6_455
Se2 Rb Se2 64.02(3) 5 6_455
Se2 Rb Se2 64.02(3) 4_445 6_455
Se1 Rb Se2 178.210(19) . 2
Se1 Rb Se2 58.360(14) 3 2
Se1 Rb Se2 61.863(14) 2 2
Se1 Rb Se2 55.30(2) 7_444 2
Se1 Rb Se2 119.94(4) 9_554 2
Se1 Rb Se2 89.91(2) 8_544 2
Se2 Rb Se2 123.09(4) 5 2
Se2 Rb Se2 59.116(19) 4_445 2
Se2 Rb Se2 92.26(2) 6_455 2
Se1 Rb Se2 61.863(14) . .
Se1 Rb Se2 178.210(19) 3 .
Se1 Rb Se2 58.360(15) 2 .
Se1 Rb Se2 89.91(2) 7_444 .
Se1 Rb Se2 55.30(2) 9_554 .
Se1 Rb Se2 119.94(4) 8_544 .
Se2 Rb Se2 92.26(2) 5 .
Se2 Rb Se2 123.09(4) 4_445 .
Se2 Rb Se2 59.116(19) 6_455 .
Se2 Rb Se2 119.908(3) 2 .
Se1 Rb Se2 58.360(14) . 3
Se1 Rb Se2 61.863(14) 3 3
Se1 Rb Se2 178.210(19) 2 3
Se1 Rb Se2 119.94(4) 7_444 3
Se1 Rb Se2 89.91(2) 9_554 3
Se1 Rb Se2 55.30(2) 8_544 3
Se2 Rb Se2 59.117(19) 5 3
Se2 Rb Se2 92.26(2) 4_445 3
Se2 Rb Se2 123.09(4) 6_455 3
Se2 Rb Se2 119.908(3) 2 3
Se2 Rb Se2 119.908(3) . 3
Se2 Ga Se1 116.72(4) . 5
Se2 Ga Se2 110.30(4) . 2_665
Se1 Ga Se2 110.50(3) 5 2_665
Se2 Ga Se1 106.39(3) . .
Se1 Ga Se1 103.03(3) 5 .
Se2 Ga Se1 109.41(3) 2_665 .
Sn Se1 Ga 0.000(3) 9_554 9_554
Sn Se1 Ga 104.21(3) 9_554 .
Ga Se1 Ga 104.21(3) 9_554 .
Sn Se1 Rb 92.17(3) 9_554 .
Ga Se1 Rb 92.17(3) 9_554 .
Ga Se1 Rb 92.05(2) . .
Sn Se1 Rb 138.60(3) 9_554 4
Ga Se1 Rb 138.60(3) 9_554 4
Ga Se1 Rb 91.85(3) . 4
Rb Se1 Rb 125.64(4) . 4
Ga Se2 Sn 102.63(4) . 3_565
Ga Se2 Ga 102.63(4) . 3_565
Sn Se2 Ga 0.00(4) 3_565 3_565
Ga Se2 Rb 89.80(3) . 7_554
Sn Se2 Rb 89.71(3) 3_565 7_554
Ga Se2 Rb 89.71(3) 3_565 7_554
Ga Se2 Rb 90.26(2) . .
Sn Se2 Rb 145.06(4) 3_565 .
Ga Se2 Rb 145.06(4) 3_565 .
Rb Se2 Rb 123.09(4) 7_554 .

loop_
_geom_bond_atom_site_label_1
_geom_bond_atom_site_label_2
_geom_bond_distance
_geom_bond_site_symmetry_2
Rb Se1 3.8290(9) .
Rb Se1 3.8290(9) 3
Rb Se1 3.8290(9) 2
Rb Se1 3.8378(15) 7_444
Rb Se1 3.8378(15) 9_554
Rb Se1 3.8379(15) 8_544
Rb Se2 3.8438(16) 5
Rb Se2 3.8438(16) 4_445
Rb Se2 3.8439(16) 6_455
Rb Se2 3.9135(8) 2
Rb Se2 3.9135(8) .
Rb Se2 3.9135(8) 3
Ga Se2 2.4796(9) .
Ga Se1 2.4842(12) 5
Ga Se2 2.4858(10) 2_665
Ga Se1 2.4916(9) .
Se1 Sn 2.4842(12) 9_554
Se1 Ga 2.4842(12) 9_554
Se1 Rb 3.8378(15) 4
Se2 Sn 2.4858(10) 3_565
Se2 Ga 2.4858(10) 3_565
Se2 Rb 3.8438(16) 7_554
